data_7154639
loop_
_publ_author_name
'McNulty, James'
'Keskar, Kunal'
'Jenkins, Hilary A.'
'Werstiuk, Nick H.'
'Bord\'on, Claudia'
'Yolken, Robert'
'Jones-Brando, Lorraine'

_publ_section_title
;
 Synthesis of the cyanobacterial metabolite nostodione A, structural
 studies and potent antiparasitic activity against Toxoplasma gondii.
;
_journal_issue 39
_journal_name_full 'Organic &amp; biomolecular chemistry'
_journal_page_first 10015
_journal_page_last 10024
_journal_paper_doi 10.1039/c5ob01506e
_journal_volume 13
_journal_year 2015
_chemical_formula_moiety 'C19 H13 N O3'
_chemical_formula_sum 'C19 H13 N O3'
_chemical_formula_weight 303.30
_chemical_name_systematic 'Nostodione A methyl ether'
_space_group_crystal_system orthorhombic
_space_group_IT_number 61
_space_group_name_Hall '-P 2ac 2ab'
_space_group_name_H-M_alt 'P b c a'
_symmetry_space_group_name_Hall '-P 2ac 2ab'
_symmetry_space_group_name_H-M 'P b c a'
_atom_sites_solution_hydrogens mixed
_audit_creation_method SHELXL-2014/6
_audit_update_record
;
2015-02-26 deposited with the CCDC.
2015-08-12 downloaded from the CCDC.
;
_cell_angle_alpha 90
_cell_angle_beta 90
_cell_angle_gamma 90
_cell_formula_units_Z 8
_cell_length_a 13.823(4)
_cell_length_b 7.673(2)
_cell_length_c 27.213(7)
_cell_measurement_reflns_used 1193
_cell_measurement_temperature 173(2)
_cell_measurement_theta_max 23.74
_cell_measurement_theta_min 2.95
_cell_volume 2886.3(13)
_computing_cell_refinement 'Bruker SAINT'
_computing_data_collection 'Bruker APEX2'
_computing_data_reduction 'Bruker SAINT'
_computing_molecular_graphics 'Bruker SHELXTL'
_computing_publication_material 'Bruker SHELXTL'
_computing_structure_refinement 'SHELXL-2014/6 (Sheldrick, 2014)'
_computing_structure_solution 'SHELXT (Sheldrick 2014)'
_diffrn_ambient_temperature 173(2)
_diffrn_measured_fraction_theta_full 0.999
_diffrn_measured_fraction_theta_max 0.993
_diffrn_measurement_device_type 'Bruker APEX-II CCD'
_diffrn_measurement_method '\w scans'
_diffrn_radiation_type MoK\a
_diffrn_radiation_wavelength 0.71073
_diffrn_reflns_av_R_equivalents 0.0737
_diffrn_reflns_av_unetI/netI 0.0745
_diffrn_reflns_laue_measured_fraction_full 0.999
_diffrn_reflns_laue_measured_fraction_max 0.993
_diffrn_reflns_limit_h_max 12
_diffrn_reflns_limit_h_min -16
_diffrn_reflns_limit_k_max 9
_diffrn_reflns_limit_k_min -9
_diffrn_reflns_limit_l_max 32
_diffrn_reflns_limit_l_min -24
_diffrn_reflns_number 8332
_diffrn_reflns_point_group_measured_fraction_full 0.999
_diffrn_reflns_point_group_measured_fraction_max 0.993
_diffrn_reflns_theta_full 25.242
_diffrn_reflns_theta_max 25.522
_diffrn_reflns_theta_min 2.100
_exptl_absorpt_coefficient_mu 0.095
_exptl_absorpt_correction_T_max 1.000
_exptl_absorpt_correction_T_min 0.8142
_exptl_absorpt_correction_type numerical
_exptl_absorpt_process_details SADABS
_exptl_crystal_colour orange
_exptl_crystal_density_diffrn 1.396
_exptl_crystal_description rod
_exptl_crystal_F_000 1264
_exptl_crystal_size_max 0.470
_exptl_crystal_size_mid 0.196
_exptl_crystal_size_min 0.020
_refine_diff_density_max 0.189
_refine_diff_density_min -0.280
_refine_diff_density_rms 0.052
_refine_ls_extinction_method none
_refine_ls_goodness_of_fit_ref 1.016
_refine_ls_hydrogen_treatment mixed
_refine_ls_matrix_type full
_refine_ls_number_parameters 238
_refine_ls_number_reflns 2671
_refine_ls_number_restraints 0
_refine_ls_restrained_S_all 1.016
_refine_ls_R_factor_all 0.1062
_refine_ls_R_factor_gt 0.0557
_refine_ls_shift/su_max 0.000
_refine_ls_shift/su_mean 0.000
_refine_ls_structure_factor_coef Fsqd
_refine_ls_weighting_details 'w=1/[\s^2^(Fo^2^)+(0.0635P)^2^+0.0418P] where P=(Fo^2^+2Fc^2^)/3'
_refine_ls_weighting_scheme calc
_refine_ls_wR_factor_gt 0.1127
_refine_ls_wR_factor_ref 0.1316
_reflns_Friedel_coverage 0.000
_reflns_number_gt 1638
_reflns_number_total 2671
_reflns_threshold_expression 'I > 2\s(I)'
_cod_data_source_file c5ob01506e2.cif
_cod_data_source_block kk695re3_a
_cod_depositor_comments 'Adding full bibliography for 7154639.cif.'
_cod_database_code 7154639
_shelx_space_group_comment
; 
The symmetry employed for this shelxl refinement is uniquely defined 
by the following loop, which should always be used as a source of 
symmetry information in preference to the above space-group names. 
They are only intended as comments. 
;
_shelx_estimated_absorpt_t_min 0.957
_shelx_estimated_absorpt_t_max 0.998
_shelxl_version_number 2014/6

loop_
_space_group_symop_operation_xyz
'x, y, z'
'-x+1/2, -y, z+1/2'
'-x, y+1/2, -z+1/2'
'x+1/2, -y+1/2, -z'
'-x, -y, -z'
'x-1/2, y, -z-1/2'
'x, -y-1/2, z-1/2'
'-x-1/2, y-1/2, z'

loop_
_atom_site_label
_atom_site_type_symbol
_atom_site_fract_x
_atom_site_fract_y
_atom_site_fract_z
_atom_site_U_iso_or_equiv
_atom_site_adp_type
_atom_site_occupancy
_atom_site_site_symmetry_order
_atom_site_calc_flag
_atom_site_refinement_flags_posn
_atom_site_refinement_flags_adp
O21 O 0.61862(14) 0.7762(3) 0.74203(7) 0.0424(6) Uani 1 1 d . .
O23 O 0.33051(11) 0.1731(2) 0.49002(6) 0.0324(5) Uani 1 1 d . .
O24 O 0.39953(12) 0.3758(3) 0.57018(7) 0.0349(5) Uani 1 1 d . .
N1 N 0.65901(15) 0.2166(3) 0.46106(8) 0.0260(6) Uani 1 1 d . .
H10 H 0.7190(19) 0.248(4) 0.4692(9) 0.031 Uiso 1 1 d . U
C2 C 0.58013(17) 0.2503(3) 0.48805(9) 0.0235(6) Uani 1 1 d . .
C3 C 0.49871(17) 0.1796(3) 0.46521(9) 0.0236(6) Uani 1 1 d . .
C4 C 0.53000(17) 0.0972(3) 0.42099(9) 0.0238(6) Uani 1 1 d . .
C5 C 0.48480(19) 0.0075(4) 0.38281(10) 0.0296(7) Uani 1 1 d . .
H5A H 0.416(2) -0.010(3) 0.3848(9) 0.036 Uiso 1 1 d . U
C6 C 0.5404(2) -0.0556(4) 0.34482(10) 0.0326(7) Uani 1 1 d . .
H6A H 0.5114(19) -0.122(4) 0.3176(10) 0.039 Uiso 1 1 d . U
C7 C 0.6410(2) -0.0328(4) 0.34477(10) 0.0353(7) Uani 1 1 d . .
H7A H 0.677(2) -0.078(4) 0.3165(10) 0.042 Uiso 1 1 d . U
C8 C 0.6872(2) 0.0570(4) 0.38178(10) 0.0346(7) Uani 1 1 d . .
H8A H 0.757(2) 0.077(4) 0.3812(9) 0.042 Uiso 1 1 d . U
C9 C 0.63137(18) 0.1220(4) 0.41943(9) 0.0256(6) Uani 1 1 d . .
C11 C 0.41641(17) 0.2126(3) 0.49497(9) 0.0256(6) Uani 1 1 d . .
C12 C 0.45327(18) 0.3175(3) 0.53934(10) 0.0264(6) Uani 1 1 d . .
C13 C 0.56157(17) 0.3389(3) 0.53403(9) 0.0234(6) Uani 1 1 d . .
C14 C 0.62726(19) 0.4285(3) 0.56099(9) 0.0253(6) Uani 1 1 d . .
H14A H 0.6915(19) 0.439(3) 0.5449(9) 0.030 Uiso 1 1 d . U
C15 C 0.62157(18) 0.5170(3) 0.60762(9) 0.0250(6) Uani 1 1 d . .
C16 C 0.5486(2) 0.4938(4) 0.64281(11) 0.0342(7) Uani 1 1 d . .
H3A H 0.497(2) 0.416(4) 0.6347(10) 0.041 Uiso 1 1 d . U
C17 C 0.69637(18) 0.6307(4) 0.61991(10) 0.0267(6) Uani 1 1 d . .
H17A H 0.747(2) 0.641(4) 0.5951(10) 0.032 Uiso 1 1 d . U
C18 C 0.5509(2) 0.5798(4) 0.68677(11) 0.0377(7) Uani 1 1 d . .
H18A H 0.503(2) 0.550(4) 0.7134(11) 0.045 Uiso 1 1 d . U
C19 C 0.69900(19) 0.7202(4) 0.66382(10) 0.0289(7) Uani 1 1 d . .
H19A H 0.752(2) 0.804(3) 0.6714(9) 0.035 Uiso 1 1 d . U
C20 C 0.62524(19) 0.6961(4) 0.69747(9) 0.0303(7) Uani 1 1 d . .
C22 C 0.6899(2) 0.9007(4) 0.75424(11) 0.0487(9) Uani 1 1 d . .
H22C H 0.6767 0.9478 0.7870 0.073 Uiso 1 1 calc R U
H22B H 0.7538 0.8452 0.7541 0.073 Uiso 1 1 calc R U
H22A H 0.6888 0.9955 0.7301 0.073 Uiso 1 1 calc R U

loop_
_atom_site_aniso_label
_atom_site_aniso_U_11
_atom_site_aniso_U_22
_atom_site_aniso_U_33
_atom_site_aniso_U_23
_atom_site_aniso_U_13
_atom_site_aniso_U_12
O21 0.0404(12) 0.0582(14) 0.0285(11) -0.0063(10) 0.0017(9) -0.0160(11)
O23 0.0116(9) 0.0470(13) 0.0385(11) -0.0006(10) -0.0016(8) -0.0024(9)
O24 0.0174(10) 0.0500(13) 0.0372(11) -0.0052(10) 0.0046(8) 0.0030(9)
N1 0.0124(10) 0.0365(14) 0.0292(13) -0.0025(11) 0.0006(9) -0.0025(10)
C2 0.0137(12) 0.0265(14) 0.0302(15) 0.0031(12) 0.0005(11) 0.0019(12)
C3 0.0169(12) 0.0254(14) 0.0286(15) 0.0001(12) -0.0004(11) 0.0015(12)
C4 0.0162(13) 0.0268(15) 0.0286(15) 0.0033(12) -0.0028(11) 0.0000(11)
C5 0.0202(14) 0.0365(16) 0.0322(17) 0.0063(14) -0.0037(13) -0.0027(13)
C6 0.0300(16) 0.0390(18) 0.0288(16) -0.0030(14) -0.0012(13) -0.0047(14)
C7 0.0300(16) 0.0460(19) 0.0299(16) -0.0061(15) 0.0049(13) -0.0041(15)
C8 0.0233(15) 0.0458(19) 0.0347(17) -0.0048(15) 0.0040(13) -0.0060(14)
C9 0.0192(13) 0.0315(16) 0.0263(15) 0.0000(13) -0.0008(11) -0.0020(12)
C11 0.0174(13) 0.0291(16) 0.0302(15) 0.0050(12) -0.0027(12) 0.0004(12)
C12 0.0171(12) 0.0305(16) 0.0318(16) 0.0061(13) 0.0007(12) 0.0017(12)
C13 0.0154(13) 0.0287(15) 0.0262(15) 0.0020(13) 0.0006(11) 0.0013(11)
C14 0.0159(12) 0.0267(15) 0.0334(16) 0.0023(13) 0.0003(12) -0.0002(12)
C15 0.0183(13) 0.0290(15) 0.0279(15) 0.0045(13) -0.0032(11) 0.0034(12)
C16 0.0252(15) 0.0443(18) 0.0330(17) -0.0014(15) -0.0011(13) -0.0121(14)
C17 0.0165(13) 0.0349(16) 0.0288(16) 0.0021(13) -0.0004(12) 0.0007(12)
C18 0.0282(15) 0.054(2) 0.0306(16) 0.0003(16) 0.0037(13) -0.0141(15)
C19 0.0207(13) 0.0349(17) 0.0312(15) 0.0018(13) -0.0028(12) -0.0046(13)
C20 0.0287(14) 0.0376(17) 0.0247(15) 0.0013(13) -0.0035(12) -0.0025(13)
C22 0.0445(19) 0.057(2) 0.0447(19) -0.0138(17) -0.0018(15) -0.0166(18)

loop_
_atom_type_symbol
_atom_type_description
_atom_type_scat_dispersion_real
_atom_type_scat_dispersion_imag
_atom_type_scat_source
C C 0.0033 0.0016 'International Tables Vol C Tables 4.2.6.8 and 6.1.1.4'
H H 0.0000 0.0000 'International Tables Vol C Tables 4.2.6.8 and 6.1.1.4'
N N 0.0061 0.0033 'International Tables Vol C Tables 4.2.6.8 and 6.1.1.4'
O O 0.0106 0.0060 'International Tables Vol C Tables 4.2.6.8 and 6.1.1.4'

loop_
_geom_angle_atom_site_label_1
_geom_angle_atom_site_label_2
_geom_angle_atom_site_label_3
_geom_angle
C20 O21 C22 117.9(2)
C2 N1 C9 108.8(2)
C2 N1 H10 124.6(17)
C9 N1 H10 126.6(17)
N1 C2 C3 109.7(2)
N1 C2 C13 135.2(2)
C3 C2 C13 115.1(2)
C2 C3 C11 108.8(2)
C2 C3 C4 107.7(2)
C11 C3 C4 143.5(2)
C5 C4 C9 119.2(2)
C5 C4 C3 135.4(2)
C9 C4 C3 105.4(2)
C6 C5 C4 118.9(2)
C6 C5 H5A 123.1(16)
C4 C5 H5A 118.0(16)
C5 C6 C7 120.7(3)
C5 C6 H6A 121.3(16)
C7 C6 H6A 117.9(16)
C8 C7 C6 121.5(3)
C8 C7 H7A 121.0(16)
C6 C7 H7A 117.5(16)
C9 C8 C7 117.7(3)
C9 C8 H8A 120.7(16)
C7 C8 H8A 121.6(16)
C8 C9 N1 129.6(2)
C8 C9 C4 121.9(2)
N1 C9 C4 108.4(2)
O23 C11 C3 131.7(2)
O23 C11 C12 122.3(2)
C3 C11 C12 106.0(2)
O24 C12 C13 129.4(2)
O24 C12 C11 122.4(2)
C13 C12 C11 108.0(2)
C14 C13 C2 126.0(2)
C14 C13 C12 131.8(2)
C2 C13 C12 101.9(2)
C13 C14 C15 132.8(2)
C13 C14 H14A 113.8(15)
C15 C14 H14A 113.4(15)
C17 C15 C16 116.7(2)
C17 C15 C14 117.8(2)
C16 C15 C14 125.5(2)
C18 C16 C15 121.3(3)
C18 C16 H3A 121.2(17)
C15 C16 H3A 117.4(17)
C19 C17 C15 122.6(3)
C19 C17 H17A 122.9(16)
C15 C17 H17A 114.4(16)
C16 C18 C20 120.7(3)
C16 C18 H18A 120.3(16)
C20 C18 H18A 118.8(16)
C17 C19 C20 119.2(3)
C17 C19 H19A 121.6(15)
C20 C19 H19A 119.2(15)
O21 C20 C19 125.4(2)
O21 C20 C18 115.2(2)
C19 C20 C18 119.4(3)
O21 C22 H22C 109.5
O21 C22 H22B 109.5
H22C C22 H22B 109.5
O21 C22 H22A 109.5
H22C C22 H22A 109.5
H22B C22 H22A 109.5

loop_
_geom_bond_atom_site_label_1
_geom_bond_atom_site_label_2
_geom_bond_distance
O21 C20 1.362(3)
O21 C22 1.412(3)
O23 C11 1.233(3)
O24 C12 1.207(3)
N1 C2 1.340(3)
N1 C9 1.398(3)
N1 H10 0.89(3)
C2 C3 1.395(3)
C2 C13 1.447(4)
C3 C11 1.419(3)
C3 C4 1.426(4)
C4 C5 1.394(4)
C4 C9 1.415(3)
C5 C6 1.376(4)
C5 H5A 0.96(3)
C6 C7 1.402(4)
C6 H6A 0.98(3)
C7 C8 1.378(4)
C7 H7A 0.98(3)
C8 C9 1.376(4)
C8 H8A 0.98(3)
C11 C12 1.538(4)
C12 C13 1.513(3)
C13 C14 1.354(4)
C14 C15 1.442(4)
C14 H14A 0.99(3)
C15 C17 1.394(4)
C15 C16 1.402(4)
C16 C18 1.366(4)
C16 H3A 0.96(3)
C17 C19 1.378(4)
C17 H17A 0.97(3)
C18 C20 1.392(4)
C18 H18A 1.01(3)
C19 C20 1.383(4)
C19 H19A 0.99(3)
C22 H22C 0.9800
C22 H22B 0.9800
C22 H22A 0.9800

loop_
_geom_hbond_atom_site_label_D
_geom_hbond_atom_site_label_H
_geom_hbond_atom_site_label_A
_geom_hbond_distance_DH
_geom_hbond_distance_HA
_geom_hbond_distance_DA
_geom_hbond_angle_DHA
_geom_hbond_site_symmetry_A
N1 H10 O23 0.89(3) 1.99(3) 2.848(3) 160(2) 4_556
C8 H8A O24 0.98(3) 2.40(3) 3.254(3) 146(2) 4_556

loop_
_geom_torsion_atom_site_label_1
_geom_torsion_atom_site_label_2
_geom_torsion_atom_site_label_3
_geom_torsion_atom_site_label_4
_geom_torsion
C9 N1 C2 C3 0.0(3)
C9 N1 C2 C13 179.3(3)
N1 C2 C3 C11 178.5(2)
C13 C2 C3 C11 -1.0(3)
N1 C2 C3 C4 -0.2(3)
C13 C2 C3 C4 -179.7(2)
C2 C3 C4 C5 -179.1(3)
C11 C3 C4 C5 3.0(6)
C2 C3 C4 C9 0.3(3)
C11 C3 C4 C9 -177.6(3)
C9 C4 C5 C6 0.5(4)
C3 C4 C5 C6 179.9(3)
C4 C5 C6 C7 1.0(4)
C5 C6 C7 C8 -1.8(5)
C6 C7 C8 C9 0.9(5)
C7 C8 C9 N1 179.9(3)
C7 C8 C9 C4 0.7(4)
C2 N1 C9 C8 -179.1(3)
C2 N1 C9 C4 0.2(3)
C5 C4 C9 C8 -1.4(4)
C3 C4 C9 C8 179.0(3)
C5 C4 C9 N1 179.2(2)
C3 C4 C9 N1 -0.3(3)
C2 C3 C11 O23 -178.9(3)
C4 C3 C11 O23 -1.0(6)
C2 C3 C11 C12 1.4(3)
C4 C3 C11 C12 179.3(3)
O23 C11 C12 O24 -4.5(4)
C3 C11 C12 O24 175.2(2)
O23 C11 C12 C13 178.9(2)
C3 C11 C12 C13 -1.4(3)
N1 C2 C13 C14 5.9(5)
C3 C2 C13 C14 -174.8(2)
N1 C2 C13 C12 -179.2(3)
C3 C2 C13 C12 0.1(3)
O24 C12 C13 C14 -1.0(5)
C11 C12 C13 C14 175.3(3)
O24 C12 C13 C2 -175.5(3)
C11 C12 C13 C2 0.8(3)
C2 C13 C14 C15 -177.3(3)
C12 C13 C14 C15 9.4(5)
C13 C14 C15 C17 -165.4(3)
C13 C14 C15 C16 17.1(5)
C17 C15 C16 C18 0.4(4)
C14 C15 C16 C18 177.9(3)
C16 C15 C17 C19 -1.3(4)
C14 C15 C17 C19 -179.0(2)
C15 C16 C18 C20 1.3(5)
C15 C17 C19 C20 0.5(4)
C22 O21 C20 C19 3.4(4)
C22 O21 C20 C18 -177.6(3)
C17 C19 C20 O21 -179.8(3)
C17 C19 C20 C18 1.2(4)
C16 C18 C20 O21 178.8(3)
C16 C18 C20 C19 -2.1(5)
